data_7049989
loop_
_publ_author_name
'Pradhan, Rabindra N.'
'Chakraborty, Subhayan'
'Bharti, Pratibha'
'Kumar, Janesh'
'Ghosh, Arindam'
'Singh, Akhilesh K.'

_publ_section_title
;
 Seven coordinate Co(ii) and six coordinate Ni(ii) complexes of an
 aromatic macrocyclic triamide ligand as paraCEST agents for MRI.
;
_journal_issue 24
_journal_name_full 'Dalton transactions (Cambridge, England : 2003)'
_journal_page_first 8899
_journal_page_last 8910
_journal_paper_doi 10.1039/c9dt00747d
_journal_volume 48
_journal_year 2019
_chemical_formula_sum 'C34 H54 Cl4 N14 Ni2 O6.5'
_chemical_formula_weight 1022.13
_space_group_crystal_system triclinic
_space_group_IT_number 2
_space_group_name_Hall '-P 1'
_space_group_name_H-M_alt 'P -1'
_symmetry_space_group_name_Hall '-P 1'
_symmetry_space_group_name_H-M 'P -1'
_atom_sites_solution_hydrogens geom
_audit_block_doi 10.5517/ccdc.csd.cc218bg4
_audit_creation_method SHELXL-2014/7
_audit_update_record
;
2018-12-13 deposited with the CCDC.    2019-05-07 downloaded from the CCDC.
;
_cell_angle_alpha 65.327(3)
_cell_angle_beta 71.425(3)
_cell_angle_gamma 78.726(3)
_cell_formula_units_Z 2
_cell_length_a 11.1550(9)
_cell_length_b 14.4670(11)
_cell_length_c 16.4988(12)
_cell_measurement_reflns_used 94838
_cell_measurement_temperature 110(2)
_cell_measurement_theta_max 28.282
_cell_measurement_theta_min 2.138
_cell_volume 2287.4(3)
_computing_structure_refinement 'SHELXL-2014/7 (Sheldrick, 2014)'
_diffrn_ambient_temperature 110(2)
_diffrn_measured_fraction_theta_full 0.995
_diffrn_measured_fraction_theta_max 0.995
_diffrn_measurement_device_type 'Bruker D8 Venture'
_diffrn_radiation_type MoK\a
_diffrn_radiation_wavelength 0.71073
_diffrn_reflns_av_R_equivalents 0.0476
_diffrn_reflns_av_unetI/netI 0.0266
_diffrn_reflns_Laue_measured_fraction_full 0.995
_diffrn_reflns_Laue_measured_fraction_max 0.995
_diffrn_reflns_limit_h_max 14
_diffrn_reflns_limit_h_min -14
_diffrn_reflns_limit_k_max 19
_diffrn_reflns_limit_k_min -19
_diffrn_reflns_limit_l_max 21
_diffrn_reflns_limit_l_min -21
_diffrn_reflns_number 94838
_diffrn_reflns_point_group_measured_fraction_full 0.995
_diffrn_reflns_point_group_measured_fraction_max 0.995
_diffrn_reflns_theta_full 25.242
_diffrn_reflns_theta_max 28.282
_diffrn_reflns_theta_min 2.138
_diffrn_source 'fine-focus sealed tube'
_exptl_absorpt_coefficient_mu 1.116
_exptl_crystal_colour Bluish
_exptl_crystal_density_diffrn 1.484
_exptl_crystal_description Plate
_exptl_crystal_F_000 1064
_refine_diff_density_max 1.874
_refine_diff_density_min -0.799
_refine_diff_density_rms 0.108
_refine_ls_extinction_method none
_refine_ls_goodness_of_fit_ref 1.040
_refine_ls_hydrogen_treatment constr
_refine_ls_matrix_type full
_refine_ls_number_parameters 547
_refine_ls_number_reflns 11286
_refine_ls_number_restraints 0
_refine_ls_restrained_S_all 1.040
_refine_ls_R_factor_all 0.0638
_refine_ls_R_factor_gt 0.0526
_refine_ls_shift/su_max 0.001
_refine_ls_shift/su_mean 0.000
_refine_ls_structure_factor_coef Fsqd
_refine_ls_weighting_details 'w=1/[\s^2^(Fo^2^)+(0.1047P)^2^+4.0942P] where P=(Fo^2^+2Fc^2^)/3'
_refine_ls_weighting_scheme calc
_refine_ls_wR_factor_gt 0.1702
_refine_ls_wR_factor_ref 0.1815
_reflns_Friedel_coverage 0.000
_reflns_number_gt 9464
_reflns_number_total 11286
_reflns_threshold_expression 'I > 2\s(I)'
_cod_data_source_file c9dt00747d2.cif
_cod_data_source_block 2
_cod_depositor_comments 'Adding full bibliography for 7049988--7049989.cif.'
_cod_original_formula_sum 'C34 H54 Cl4 N14 Ni2 O6.50'
_cod_database_code 7049989
_shelx_shelxl_version_number 2014/7
_shelx_space_group_comment
;
The symmetry employed for this shelxl refinement is uniquely defined
by the following loop, which should always be used as a source of
symmetry information in preference to the above space-group names.
They are only intended as comments.
;

loop_
_space_group_symop_operation_xyz
'x, y, z'
'-x, -y, -z'

loop_
_atom_site_label
_atom_site_type_symbol
_atom_site_fract_x
_atom_site_fract_y
_atom_site_fract_z
_atom_site_U_iso_or_equiv
_atom_site_adp_type
_atom_site_occupancy
_atom_site_site_symmetry_order
_atom_site_calc_flag
_atom_site_refinement_flags_posn
_atom_site_refinement_flags_adp
_atom_site_refinement_flags_occupancy
Ni1 Ni 0.76947(4) 0.21751(3) 0.86412(3) 0.02867(12) Uani 1 1 d . . .
Ni2 Ni 0.60865(4) 0.27474(3) 0.44993(3) 0.02656(12) Uani 1 1 d . . .
Cl4 Cl 0.14456(8) 0.31863(7) 0.29074(6) 0.0397(2) Uani 1 1 d . . .
Cl3 Cl 0.80318(9) 0.58940(8) 0.07284(6) 0.0440(2) Uani 1 1 d . . .
Cl1 Cl 0.60440(8) 0.27220(7) 0.79226(6) 0.03719(19) Uani 1 1 d . . .
Cl2 Cl 0.73202(8) 0.37377(7) 0.46914(7) 0.0398(2) Uani 1 1 d . . .
O1 O 0.8222(3) 0.3655(2) 0.8162(2) 0.0438(6) Uani 1 1 d . . .
O3 O 1.0885(3) 0.1196(3) 0.6094(2) 0.0547(8) Uani 1 1 d . . .
O5 O 0.9563(3) 0.1956(3) 0.1943(2) 0.0649(10) Uani 1 1 d . . .
O6 O 0.2789(3) 0.2528(2) 0.7487(2) 0.0544(8) Uani 1 1 d . . .
O4 O 0.5263(3) 0.40354(19) 0.36541(19) 0.0404(6) Uani 1 1 d . . .
N4 N 0.9245(3) 0.1868(2) 0.92221(19) 0.0318(6) Uani 1 1 d . . .
N6 N 0.9075(3) 0.1541(2) 0.76503(19) 0.0314(6) Uani 1 1 d . . .
N2 N 0.6545(3) 0.2130(3) 1.0029(2) 0.0370(6) Uani 1 1 d . . .
N1 N 0.7303(3) 0.0698(2) 0.9252(2) 0.0336(6) Uani 1 1 d . . .
C16 C 1.0050(3) 0.1867(3) 0.5942(2) 0.0386(8) Uani 1 1 d . . .
N7 N 0.9869(4) 0.2385(4) 0.5107(2) 0.0612(11) Uani 1 1 d . . .
H7A H 1.0357 0.2251 0.4642 0.073 Uiso 1 1 calc R U .
H7B H 0.9263 0.2856 0.5030 0.073 Uiso 1 1 calc R U .
N9 N 0.7517(3) 0.2254(2) 0.34174(19) 0.0313(6) Uani 1 1 d . . .
N11 N 0.4831(3) 0.2047(2) 0.42425(19) 0.0315(6) Uani 1 1 d . . .
N13 N 0.4605(3) 0.2516(2) 0.58229(19) 0.0310(6) Uani 1 1 d . . .
N8 N 0.6784(3) 0.1420(2) 0.52982(19) 0.0300(5) Uani 1 1 d . . .
C32 C 0.4244(3) 0.3450(3) 0.6026(2) 0.0365(7) Uani 1 1 d . . .
H32A H 0.3866 0.3961 0.5552 0.044 Uiso 1 1 calc R U .
H32B H 0.5008 0.3711 0.5984 0.044 Uiso 1 1 calc R U .
C33 C 0.3318(3) 0.3320(3) 0.6973(2) 0.0360(7) Uani 1 1 d . . .
N14 N 0.3176(4) 0.4108(3) 0.7192(3) 0.0578(10) Uani 1 1 d . . .
H14A H 0.2690 0.4092 0.7720 0.069 Uiso 1 1 calc R U .
H14B H 0.3566 0.4645 0.6809 0.069 Uiso 1 1 calc R U .
C12 C 0.9134(4) 0.3738(3) 0.8411(3) 0.0424(8) Uani 1 1 d . . .
C11 C 0.9880(4) 0.2808(3) 0.8914(3) 0.0415(8) Uani 1 1 d . . .
H11A H 1.0717 0.2758 0.8508 0.050 Uiso 1 1 calc R U .
H11B H 0.9984 0.2878 0.9447 0.050 Uiso 1 1 calc R U .
C13 C 1.0127(3) 0.1126(3) 0.8887(2) 0.0359(7) Uani 1 1 d . . .
H13A H 0.9798 0.0457 0.9223 0.043 Uiso 1 1 calc R U .
H13B H 1.0940 0.1087 0.9001 0.043 Uiso 1 1 calc R U .
O7 O 0.0000 0.5000 0.5000 0.116(3) Uani 1 2 d S . P
C14 C 1.0305(3) 0.1430(3) 0.7865(3) 0.0390(8) Uani 1 1 d . . .
H14C H 1.0703 0.2072 0.7525 0.047 Uiso 1 1 calc R U .
H14D H 1.0864 0.0917 0.7665 0.047 Uiso 1 1 calc R U .
C17 C 0.8658(4) 0.0534(3) 0.7859(3) 0.0429(8) Uani 1 1 d . . .
H17A H 0.9398 0.0083 0.7736 0.051 Uiso 1 1 calc R U .
H17B H 0.8148 0.0618 0.7451 0.051 Uiso 1 1 calc R U .
C1 C 0.7904(3) 0.0051(3) 0.8840(3) 0.0357(7) Uani 1 1 d . . .
C2 C 0.7794(4) -0.0992(3) 0.9298(3) 0.0478(9) Uani 1 1 d . . .
H2 H 0.8220 -0.1439 0.9009 0.057 Uiso 1 1 calc R U .
C3 C 0.7032(5) -0.1353(3) 1.0200(3) 0.0559(11) Uani 1 1 d . . .
H3 H 0.6950 -0.2049 1.0526 0.067 Uiso 1 1 calc R U .
C4 C 0.6398(4) -0.0676(4) 1.0609(3) 0.0522(10) Uani 1 1 d . . .
H4 H 0.5870 -0.0909 1.1208 0.063 Uiso 1 1 calc R U .
C5 C 0.6557(3) 0.0355(3) 1.0119(2) 0.0393(8) Uani 1 1 d . . .
C6 C 0.5906(4) 0.1167(4) 1.0488(3) 0.0503(10) Uani 1 1 d . . .
H6A H 0.5049 0.1313 1.0422 0.060 Uiso 1 1 calc R U .
H6B H 0.5849 0.0902 1.1144 0.060 Uiso 1 1 calc R U .
C7 C 0.5586(4) 0.3002(4) 0.9995(3) 0.0489(10) Uani 1 1 d . . .
H7D H 0.5107 0.3071 0.9572 0.059 Uiso 1 1 calc R U .
H7E H 0.6020 0.3621 0.9748 0.059 Uiso 1 1 calc R U .
C8 C 0.4659(4) 0.2904(4) 1.0934(3) 0.0573(12) Uani 1 1 d . . .
C9 C 0.7500(4) 0.2121(4) 1.0486(3) 0.0443(9) Uani 1 1 d . . .
H9A H 0.7143 0.1853 1.1152 0.053 Uiso 1 1 calc R U .
H9B H 0.7716 0.2812 1.0295 0.053 Uiso 1 1 calc R U .
C10 C 0.8695(4) 0.1467(3) 1.0238(2) 0.0410(8) Uani 1 1 d . . .
H10A H 0.9309 0.1475 1.0540 0.049 Uiso 1 1 calc R U .
H10B H 0.8490 0.0768 1.0453 0.049 Uiso 1 1 calc R U .
C15 C 0.9121(4) 0.2221(3) 0.6688(2) 0.0406(8) Uani 1 1 d . . .
H15A H 0.9344 0.2883 0.6586 0.049 Uiso 1 1 calc R U .
H15B H 0.8277 0.2310 0.6606 0.049 Uiso 1 1 calc R U .
N5 N 0.9523(5) 0.4601(3) 0.8254(4) 0.0769(15) Uani 1 1 d . . .
H5A H 0.9149 0.5166 0.7962 0.092 Uiso 1 1 calc R U .
H5B H 1.0156 0.4608 0.8442 0.092 Uiso 1 1 calc R U .
C24 C 0.8232(4) 0.3092(3) 0.2657(2) 0.0394(8) Uani 1 1 d . . .
H24A H 0.8712 0.3348 0.2907 0.047 Uiso 1 1 calc R U .
H24B H 0.7632 0.3641 0.2409 0.047 Uiso 1 1 calc R U .
C25 C 0.9147(4) 0.2822(3) 0.1861(3) 0.0447(9) Uani 1 1 d . . .
N10 N 0.9470(4) 0.3627(3) 0.1077(3) 0.0625(11) Uani 1 1 d . . .
H10C H 0.9998 0.3549 0.0597 0.075 Uiso 1 1 calc R U .
H10D H 0.9151 0.4227 0.1051 0.075 Uiso 1 1 calc R U .
C26 C 0.6754(4) 0.1855(3) 0.3065(3) 0.0407(8) Uani 1 1 d . . .
H26A H 0.7281 0.1370 0.2811 0.049 Uiso 1 1 calc R U .
H26B H 0.6462 0.2412 0.2570 0.049 Uiso 1 1 calc R U .
C27 C 0.5622(3) 0.1339(3) 0.3816(3) 0.0379(7) Uani 1 1 d . . .
H27A H 0.5122 0.1117 0.3555 0.046 Uiso 1 1 calc R U .
H27B H 0.5911 0.0742 0.4285 0.046 Uiso 1 1 calc R U .
C30 C 0.3980(4) 0.1501(3) 0.5159(3) 0.0401(8) Uani 1 1 d . . .
H30A H 0.4431 0.0887 0.5495 0.048 Uiso 1 1 calc R U .
H30B H 0.3259 0.1302 0.5077 0.048 Uiso 1 1 calc R U .
C31 C 0.3525(3) 0.2173(3) 0.5706(3) 0.0419(8) Uani 1 1 d . . .
H31A H 0.3024 0.2763 0.5390 0.050 Uiso 1 1 calc R U .
H31B H 0.2986 0.1800 0.6310 0.050 Uiso 1 1 calc R U .
C34 C 0.5143(4) 0.1701(3) 0.6550(2) 0.0400(8) Uani 1 1 d . . .
H34A H 0.4469 0.1282 0.7013 0.048 Uiso 1 1 calc R U .
H34B H 0.5463 0.2013 0.6851 0.048 Uiso 1 1 calc R U .
C18 C 0.6192(3) 0.1027(3) 0.6199(2) 0.0333(7) Uani 1 1 d . . .
C22 C 0.7757(3) 0.0904(3) 0.4917(2) 0.0338(7) Uani 1 1 d . . .
C21 C 0.8179(4) -0.0070(3) 0.5451(3) 0.0449(9) Uani 1 1 d . . .
H21 H 0.8860 -0.0430 0.5184 0.054 Uiso 1 1 calc R U .
C20 C 0.7568(5) -0.0486(3) 0.6376(3) 0.0512(10) Uani 1 1 d . . .
H20 H 0.7832 -0.1135 0.6742 0.061 Uiso 1 1 calc R U .
C19 C 0.6559(4) 0.0061(3) 0.6763(3) 0.0440(8) Uani 1 1 d . . .
H19 H 0.6137 -0.0213 0.7388 0.053 Uiso 1 1 calc R U .
C23 C 0.8371(4) 0.1438(3) 0.3911(3) 0.0400(8) Uani 1 1 d . . .
H23A H 0.9120 0.1737 0.3845 0.048 Uiso 1 1 calc R U .
H23B H 0.8642 0.0942 0.3623 0.048 Uiso 1 1 calc R U .
C28 C 0.4115(4) 0.2826(3) 0.3616(3) 0.0421(8) Uani 1 1 d . . .
H28A H 0.3214 0.2768 0.3910 0.051 Uiso 1 1 calc R U .
H28B H 0.4303 0.2700 0.3053 0.051 Uiso 1 1 calc R U .
C29 C 0.4435(4) 0.3892(3) 0.3372(3) 0.0394(8) Uani 1 1 d . . .
N12 N 0.3806(4) 0.4640(3) 0.2846(3) 0.0635(11) Uani 1 1 d . . .
H12A H 0.3961 0.5261 0.2682 0.076 Uiso 1 1 calc R U .
H12B H 0.3240 0.4508 0.2665 0.076 Uiso 1 1 calc R U .
O2 O 0.4977(4) 0.2436(4) 1.1655(2) 0.0888(16) Uani 1 1 d . . .
N3 N 0.3510(4) 0.3334(5) 1.0913(3) 0.0830(17) Uani 1 1 d . . .
H3A H 0.2944 0.3292 1.1420 0.100 Uiso 1 1 calc R U .
H3B H 0.3324 0.3656 1.0392 0.100 Uiso 1 1 calc R U .

loop_
_atom_site_aniso_label
_atom_site_aniso_U_11
_atom_site_aniso_U_22
_atom_site_aniso_U_33
_atom_site_aniso_U_23
_atom_site_aniso_U_13
_atom_site_aniso_U_12
Ni1 0.0282(2) 0.0326(2) 0.0268(2) -0.01201(16) -0.00924(16) -0.00061(16)
Ni2 0.0273(2) 0.0265(2) 0.0274(2) -0.01089(16) -0.00811(15) -0.00239(15)
Cl4 0.0350(4) 0.0423(4) 0.0342(4) -0.0096(3) -0.0100(3) 0.0040(3)
Cl3 0.0449(5) 0.0525(5) 0.0338(4) -0.0187(4) -0.0078(4) -0.0011(4)
Cl1 0.0331(4) 0.0494(5) 0.0362(4) -0.0197(4) -0.0179(3) 0.0037(3)
Cl2 0.0366(4) 0.0396(4) 0.0509(5) -0.0201(4) -0.0150(4) -0.0074(3)
O1 0.0469(15) 0.0370(13) 0.0498(15) -0.0099(11) -0.0249(12) -0.0032(11)
O3 0.0478(16) 0.073(2) 0.0438(16) -0.0313(15) -0.0095(13) 0.0117(15)
O5 0.070(2) 0.0533(19) 0.0572(19) -0.0306(16) 0.0124(16) -0.0015(16)
O6 0.0553(17) 0.0523(17) 0.0504(16) -0.0273(14) 0.0153(14) -0.0244(14)
O4 0.0433(14) 0.0316(12) 0.0465(14) -0.0082(11) -0.0212(12) -0.0031(10)
N4 0.0320(13) 0.0352(14) 0.0318(13) -0.0148(11) -0.0122(11) 0.0005(11)
N6 0.0291(13) 0.0372(14) 0.0276(13) -0.0127(11) -0.0068(10) -0.0025(11)
N2 0.0338(14) 0.0490(17) 0.0312(14) -0.0203(13) -0.0105(11) 0.0052(13)
N1 0.0315(14) 0.0369(15) 0.0311(14) -0.0116(11) -0.0068(11) -0.0056(11)
C16 0.0346(17) 0.051(2) 0.0319(16) -0.0178(15) -0.0061(13) -0.0065(15)
N7 0.061(2) 0.079(3) 0.0330(17) -0.0213(18) -0.0091(16) 0.012(2)
N9 0.0316(13) 0.0355(14) 0.0292(13) -0.0160(11) -0.0058(11) -0.0031(11)
N11 0.0303(13) 0.0367(14) 0.0327(13) -0.0167(12) -0.0086(11) -0.0053(11)
N13 0.0293(13) 0.0345(14) 0.0320(13) -0.0168(11) -0.0045(11) -0.0052(11)
N8 0.0329(13) 0.0291(13) 0.0294(13) -0.0119(10) -0.0099(11) -0.0014(10)
C32 0.0367(17) 0.0351(17) 0.0351(17) -0.0183(14) 0.0034(13) -0.0072(13)
C33 0.0338(16) 0.0397(18) 0.0341(17) -0.0187(14) -0.0014(13) -0.0043(14)
N14 0.077(3) 0.0427(19) 0.0414(18) -0.0220(15) 0.0122(18) -0.0114(18)
C12 0.046(2) 0.0359(18) 0.051(2) -0.0156(16) -0.0212(17) -0.0036(15)
C11 0.0392(18) 0.0407(19) 0.053(2) -0.0193(17) -0.0214(16) -0.0026(15)
C13 0.0312(16) 0.0390(18) 0.0392(18) -0.0157(14) -0.0152(14) 0.0052(13)
O7 0.101(5) 0.069(4) 0.169(8) -0.045(5) -0.018(5) -0.018(4)
C14 0.0281(16) 0.052(2) 0.0379(18) -0.0203(16) -0.0070(13) -0.0011(14)
C17 0.047(2) 0.044(2) 0.0408(19) -0.0232(16) -0.0001(16) -0.0112(16)
C1 0.0319(16) 0.0349(17) 0.0408(18) -0.0147(14) -0.0085(14) -0.0051(13)
C2 0.045(2) 0.0373(19) 0.062(3) -0.0192(18) -0.0143(19) -0.0040(16)
C3 0.057(3) 0.041(2) 0.059(3) -0.0019(19) -0.020(2) -0.0132(19)
C4 0.055(2) 0.053(2) 0.0364(19) -0.0010(17) -0.0091(17) -0.020(2)
C5 0.0345(17) 0.048(2) 0.0314(16) -0.0113(15) -0.0060(13) -0.0089(15)
C6 0.040(2) 0.070(3) 0.0344(19) -0.0218(19) 0.0048(15) -0.0104(19)
C7 0.046(2) 0.065(3) 0.0375(19) -0.0273(19) -0.0167(16) 0.0185(19)
C8 0.047(2) 0.089(3) 0.045(2) -0.042(2) -0.0171(18) 0.022(2)
C9 0.0412(19) 0.065(3) 0.0347(18) -0.0281(18) -0.0146(15) 0.0078(17)
C10 0.0381(18) 0.056(2) 0.0318(17) -0.0194(16) -0.0150(14) 0.0053(16)
C15 0.0404(19) 0.047(2) 0.0303(16) -0.0151(15) -0.0077(14) 0.0032(15)
N5 0.087(3) 0.0367(19) 0.124(4) -0.015(2) -0.070(3) -0.007(2)
C24 0.0416(19) 0.0406(18) 0.0313(16) -0.0160(14) 0.0015(14) -0.0063(15)
C25 0.044(2) 0.050(2) 0.0375(19) -0.0219(17) 0.0010(15) -0.0064(17)
N10 0.072(3) 0.060(2) 0.0384(18) -0.0184(17) 0.0106(18) -0.010(2)
C26 0.0423(19) 0.055(2) 0.0350(17) -0.0281(17) -0.0069(15) -0.0054(16)
C27 0.0391(18) 0.0391(18) 0.048(2) -0.0266(16) -0.0120(15) -0.0058(14)
C30 0.0357(17) 0.047(2) 0.0423(19) -0.0218(16) -0.0012(14) -0.0189(15)
C31 0.0305(16) 0.060(2) 0.0429(19) -0.0289(18) -0.0007(14) -0.0136(16)
C34 0.048(2) 0.0420(19) 0.0258(15) -0.0128(14) -0.0061(14) -0.0018(16)
C18 0.0389(17) 0.0334(16) 0.0308(15) -0.0121(13) -0.0125(13) -0.0047(13)
C22 0.0340(16) 0.0335(16) 0.0384(17) -0.0179(14) -0.0126(13) 0.0023(13)
C21 0.049(2) 0.0346(18) 0.053(2) -0.0207(17) -0.0201(18) 0.0114(16)
C20 0.068(3) 0.0330(18) 0.048(2) -0.0091(16) -0.023(2) 0.0034(18)
C19 0.058(2) 0.0361(18) 0.0325(17) -0.0052(14) -0.0142(16) -0.0053(16)
C23 0.0357(18) 0.0431(19) 0.0380(18) -0.0182(15) -0.0073(14) 0.0066(15)
C28 0.0417(19) 0.048(2) 0.047(2) -0.0225(17) -0.0225(16) 0.0018(16)
C29 0.0370(18) 0.0432(19) 0.0362(17) -0.0133(15) -0.0142(14) 0.0045(15)
N12 0.070(3) 0.051(2) 0.073(3) -0.0123(19) -0.046(2) 0.0083(19)
O2 0.062(2) 0.163(4) 0.0432(18) -0.057(2) -0.0240(16) 0.045(3)
N3 0.059(3) 0.137(5) 0.047(2) -0.047(3) -0.0196(19) 0.040(3)

loop_
_atom_type_symbol
_atom_type_description
_atom_type_scat_dispersion_real
_atom_type_scat_dispersion_imag
_atom_type_scat_source
C C 0.0033 0.0016 'International Tables Vol C Tables 4.2.6.8 and 6.1.1.4'
H H 0.0000 0.0000 'International Tables Vol C Tables 4.2.6.8 and 6.1.1.4'
N N 0.0061 0.0033 'International Tables Vol C Tables 4.2.6.8 and 6.1.1.4'
O O 0.0106 0.0060 'International Tables Vol C Tables 4.2.6.8 and 6.1.1.4'
Cl Cl 0.1484 0.1585 'International Tables Vol C Tables 4.2.6.8 and 6.1.1.4'
Ni Ni 0.3393 1.1124 'International Tables Vol C Tables 4.2.6.8 and 6.1.1.4'

loop_
_geom_angle_atom_site_label_1
_geom_angle_atom_site_label_2
_geom_angle_atom_site_label_3
_geom_angle
N1 Ni1 O1 171.74(11)
N1 Ni1 N4 91.96(12)
O1 Ni1 N4 80.51(11)
N1 Ni1 N2 80.40(12)
O1 Ni1 N2 95.30(12)
N4 Ni1 N2 83.72(11)
N1 Ni1 N6 78.84(11)
O1 Ni1 N6 103.42(11)
N4 Ni1 N6 83.16(10)
N2 Ni1 N6 154.96(11)
N1 Ni1 Cl1 95.05(9)
O1 Ni1 Cl1 92.48(8)
N4 Ni1 Cl1 172.98(8)
N2 Ni1 Cl1 97.20(8)
N6 Ni1 Cl1 98.42(8)
N8 Ni2 O4 174.47(11)
N8 Ni2 N11 93.30(11)
O4 Ni2 N11 81.18(11)
N8 Ni2 N13 80.67(11)
O4 Ni2 N13 98.88(11)
N11 Ni2 N13 83.47(10)
N8 Ni2 N9 79.50(11)
O4 Ni2 N9 99.42(11)
N11 Ni2 N9 82.90(10)
N13 Ni2 N9 155.16(11)
N8 Ni2 Cl2 94.54(8)
O4 Ni2 Cl2 90.99(8)
N11 Ni2 Cl2 172.00(9)
N13 Ni2 Cl2 96.23(8)
N9 Ni2 Cl2 100.09(8)
C12 O1 Ni1 115.4(2)
C29 O4 Ni2 115.9(2)
C13 N4 C11 109.9(3)
C13 N4 C10 113.7(3)
C11 N4 C10 110.6(3)
C13 N4 Ni1 106.1(2)
C11 N4 Ni1 110.7(2)
C10 N4 Ni1 105.7(2)
C15 N6 C17 110.4(3)
C15 N6 C14 112.2(3)
C17 N6 C14 111.3(3)
C15 N6 Ni1 111.3(2)
C17 N6 Ni1 107.1(2)
C14 N6 Ni1 104.3(2)
C6 N2 C7 109.6(3)
C6 N2 C9 111.7(3)
C7 N2 C9 111.7(3)
C6 N2 Ni1 106.2(2)
C7 N2 Ni1 113.5(2)
C9 N2 Ni1 103.8(2)
C1 N1 C5 120.6(3)
C1 N1 Ni1 120.0(2)
C5 N1 Ni1 118.9(3)
O3 C16 N7 123.1(4)
O3 C16 C15 123.4(3)
N7 C16 C15 113.4(3)
C16 N7 H7A 120.0
C16 N7 H7B 120.0
H7A N7 H7B 120.0
C24 N9 C26 110.0(3)
C24 N9 C23 111.4(3)
C26 N9 C23 112.0(3)
C24 N9 Ni2 113.1(2)
C26 N9 Ni2 104.3(2)
C23 N9 Ni2 105.9(2)
C27 N11 C28 110.9(3)
C27 N11 C30 111.9(3)
C28 N11 C30 111.5(3)
C27 N11 Ni2 106.4(2)
C28 N11 Ni2 110.1(2)
C30 N11 Ni2 105.7(2)
C32 N13 C34 110.3(3)
C32 N13 C31 111.8(3)
C34 N13 C31 111.4(3)
C32 N13 Ni2 112.7(2)
C34 N13 Ni2 106.1(2)
C31 N13 Ni2 104.3(2)
C22 N8 C18 121.1(3)
C22 N8 Ni2 119.8(2)
C18 N8 Ni2 118.9(2)
N13 C32 C33 115.4(3)
N13 C32 H32A 108.4
C33 C32 H32A 108.4
N13 C32 H32B 108.4
C33 C32 H32B 108.4
H32A C32 H32B 107.5
O6 C33 N14 123.4(3)
O6 C33 C32 122.7(3)
N14 C33 C32 113.9(3)
C33 N14 H14A 120.0
C33 N14 H14B 120.0
H14A N14 H14B 120.0
O1 C12 N5 124.4(4)
O1 C12 C11 120.8(3)
N5 C12 C11 114.8(4)
N4 C11 C12 111.6(3)
N4 C11 H11A 109.3
C12 C11 H11A 109.3
N4 C11 H11B 109.3
C12 C11 H11B 109.3
H11A C11 H11B 108.0
N4 C13 C14 110.8(3)
N4 C13 H13A 109.5
C14 C13 H13A 109.5
N4 C13 H13B 109.5
C14 C13 H13B 109.5
H13A C13 H13B 108.1
N6 C14 C13 111.5(3)
N6 C14 H14C 109.3
C13 C14 H14C 109.3
N6 C14 H14D 109.3
C13 C14 H14D 109.3
H14C C14 H14D 108.0
N6 C17 C1 112.6(3)
N6 C17 H17A 109.1
C1 C17 H17A 109.1
N6 C17 H17B 109.1
C1 C17 H17B 109.1
H17A C17 H17B 107.8
N1 C1 C2 121.3(4)
N1 C1 C17 115.3(3)
C2 C1 C17 123.3(4)
C1 C2 C3 118.3(4)
C1 C2 H2 120.8
C3 C2 H2 120.8
C4 C3 C2 119.8(4)
C4 C3 H3 120.1
C2 C3 H3 120.1
C3 C4 C5 119.1(4)
C3 C4 H4 120.4
C5 C4 H4 120.4
N1 C5 C4 120.9(4)
N1 C5 C6 115.1(3)
C4 C5 C6 124.0(4)
N2 C6 C5 114.4(3)
N2 C6 H6A 108.7
C5 C6 H6A 108.7
N2 C6 H6B 108.7
C5 C6 H6B 108.7
H6A C6 H6B 107.6
N2 C7 C8 114.1(4)
N2 C7 H7D 108.7
C8 C7 H7D 108.7
N2 C7 H7E 108.7
C8 C7 H7E 108.7
H7D C7 H7E 107.6
O2 C8 N3 122.8(4)
O2 C8 C7 121.3(4)
N3 C8 C7 115.8(4)
N2 C9 C10 111.0(3)
N2 C9 H9A 109.4
C10 C9 H9A 109.4
N2 C9 H9B 109.4
C10 C9 H9B 109.4
H9A C9 H9B 108.0
N4 C10 C9 109.8(3)
N4 C10 H10A 109.7
C9 C10 H10A 109.7
N4 C10 H10B 109.7
C9 C10 H10B 109.7
H10A C10 H10B 108.2
N6 C15 C16 116.0(3)
N6 C15 H15A 108.3
C16 C15 H15A 108.3
N6 C15 H15B 108.3
C16 C15 H15B 108.3
H15A C15 H15B 107.4
C12 N5 H5A 120.0
C12 N5 H5B 120.0
H5A N5 H5B 120.0
N9 C24 C25 115.5(3)
N9 C24 H24A 108.4
C25 C24 H24A 108.4
N9 C24 H24B 108.4
C25 C24 H24B 108.4
H24A C24 H24B 107.5
O5 C25 N10 123.2(4)
O5 C25 C24 123.1(4)
N10 C25 C24 113.6(4)
C25 N10 H10C 120.0
C25 N10 H10D 120.0
H10C N10 H10D 120.0
N9 C26 C27 111.8(3)
N9 C26 H26A 109.2
C27 C26 H26A 109.2
N9 C26 H26B 109.2
C27 C26 H26B 109.2
H26A C26 H26B 107.9
N11 C27 C26 110.4(3)
N11 C27 H27A 109.6
C26 C27 H27A 109.6
N11 C27 H27B 109.6
C26 C27 H27B 109.6
H27A C27 H27B 108.1
N11 C30 C31 110.3(3)
N11 C30 H30A 109.6
C31 C30 H30A 109.6
N11 C30 H30B 109.6
C31 C30 H30B 109.6
H30A C30 H30B 108.1
N13 C31 C30 111.1(3)
N13 C31 H31A 109.4
C30 C31 H31A 109.4
N13 C31 H31B 109.4
C30 C31 H31B 109.4
H31A C31 H31B 108.0
N13 C34 C18 114.0(3)
N13 C34 H34A 108.7
C18 C34 H34A 108.7
N13 C34 H34B 108.7
C18 C34 H34B 108.7
H34A C34 H34B 107.6
N8 C18 C19 121.0(3)
N8 C18 C34 115.9(3)
C19 C18 C34 123.1(3)
N8 C22 C21 120.7(3)
N8 C22 C23 116.2(3)
C21 C22 C23 123.1(3)
C20 C21 C22 118.7(4)
C20 C21 H21 120.7
C22 C21 H21 120.7
C21 C20 C19 120.0(4)
C21 C20 H20 120.0
C19 C20 H20 120.0
C18 C19 C20 118.6(4)
C18 C19 H19 120.7
C20 C19 H19 120.7
N9 C23 C22 113.0(3)
N9 C23 H23A 109.0
C22 C23 H23A 109.0
N9 C23 H23B 109.0
C22 C23 H23B 109.0
H23A C23 H23B 107.8
N11 C28 C29 112.1(3)
N11 C28 H28A 109.2
C29 C28 H28A 109.2
N11 C28 H28B 109.2
C29 C28 H28B 109.2
H28A C28 H28B 107.9
O4 C29 N12 122.9(4)
O4 C29 C28 120.6(3)
N12 C29 C28 116.5(4)
C29 N12 H12A 120.0
C29 N12 H12B 120.0
H12A N12 H12B 120.0
C8 N3 H3A 120.0
C8 N3 H3B 120.0
H3A N3 H3B 120.0

loop_
_geom_bond_atom_site_label_1
_geom_bond_atom_site_label_2
_geom_bond_distance
Ni1 N1 2.015(3)
Ni1 O1 2.083(3)
Ni1 N4 2.123(3)
Ni1 N2 2.220(3)
Ni1 N6 2.232(3)
Ni1 Cl1 2.3367(9)
Ni2 N8 1.996(3)
Ni2 O4 2.058(3)
Ni2 N11 2.111(3)
Ni2 N13 2.218(3)
Ni2 N9 2.247(3)
Ni2 Cl2 2.3398(9)
O1 C12 1.254(5)
O3 C16 1.210(5)
O5 C25 1.214(5)
O6 C33 1.231(5)
O4 C29 1.242(5)
N4 C13 1.471(4)
N4 C11 1.476(5)
N4 C10 1.481(4)
N6 C15 1.468(4)
N6 C17 1.484(5)
N6 C14 1.486(4)
N2 C6 1.479(6)
N2 C7 1.480(5)
N2 C9 1.484(5)
N1 C1 1.335(5)
N1 C5 1.340(4)
C16 N7 1.325(5)
C16 C15 1.536(5)
N7 H7A 0.8600
N7 H7B 0.8600
N9 C24 1.467(4)
N9 C26 1.478(4)
N9 C23 1.488(5)
N11 C27 1.475(4)
N11 C28 1.476(5)
N11 C30 1.481(4)
N13 C32 1.477(4)
N13 C34 1.480(5)
N13 C31 1.481(4)
N8 C22 1.331(4)
N8 C18 1.335(4)
C32 C33 1.531(4)
C32 H32A 0.9700
C32 H32B 0.9700
C33 N14 1.301(5)
N14 H14A 0.8600
N14 H14B 0.8600
C12 N5 1.298(5)
C12 C11 1.504(5)
C11 H11A 0.9700
C11 H11B 0.9700
C13 C14 1.509(5)
C13 H13A 0.9700
C13 H13B 0.9700
C14 H14C 0.9700
C14 H14D 0.9700
C17 C1 1.495(5)
C17 H17A 0.9700
C17 H17B 0.9700
C1 C2 1.388(5)
C2 C3 1.388(6)
C2 H2 0.9300
C3 C4 1.375(7)
C3 H3 0.9300
C4 C5 1.384(6)
C4 H4 0.9300
C5 C6 1.504(6)
C6 H6A 0.9700
C6 H6B 0.9700
C7 C8 1.530(6)
C7 H7D 0.9700
C7 H7E 0.9700
C8 O2 1.226(6)
C8 N3 1.315(6)
C9 C10 1.523(5)
C9 H9A 0.9700
C9 H9B 0.9700
C10 H10A 0.9700
C10 H10B 0.9700
C15 H15A 0.9700
C15 H15B 0.9700
N5 H5A 0.8600
N5 H5B 0.8600
C24 C25 1.530(5)
C24 H24A 0.9700
C24 H24B 0.9700
C25 N10 1.330(6)
N10 H10C 0.8600
N10 H10D 0.8600
C26 C27 1.512(5)
C26 H26A 0.9700
C26 H26B 0.9700
C27 H27A 0.9700
C27 H27B 0.9700
C30 C31 1.506(5)
C30 H30A 0.9700
C30 H30B 0.9700
C31 H31A 0.9700
C31 H31B 0.9700
C34 C18 1.501(5)
C34 H34A 0.9700
C34 H34B 0.9700
C18 C19 1.385(5)
C22 C21 1.398(5)
C22 C23 1.494(5)
C21 C20 1.374(6)
C21 H21 0.9300
C20 C19 1.385(6)
C20 H20 0.9300
C19 H19 0.9300
C23 H23A 0.9700
C23 H23B 0.9700
C28 C29 1.508(6)
C28 H28A 0.9700
C28 H28B 0.9700
C29 N12 1.312(5)
N12 H12A 0.8600
N12 H12B 0.8600
N3 H3A 0.8600
N3 H3B 0.8600
